data_4344149
loop_
_publ_author_name
'Dommaschk, Marcel'
'Thoms, Vanessa'
'Sch\"utt, Christian'
'N\"ather, Christian'
'Puttreddy, Rakesh'
'Rissanen, Kari'
'Herges, Rainer'

_publ_section_title
;
 Coordination-Induced Spin-State Switching with Nickel Chlorin and Nickel
 Isobacteriochlorin.
;
_journal_issue 19
_journal_name_full 'Inorganic chemistry'
_journal_page_first 9390
_journal_page_last 9392
_journal_paper_doi 10.1021/acs.inorgchem.5b01756
_journal_volume 54
_journal_year 2015
_chemical_formula_sum 'C69 H33 F20 N9 Ni'
_chemical_formula_weight 1426.75
_chemical_name_systematic
;
 ?
;
_space_group_crystal_system triclinic
_space_group_IT_number 2
_space_group_name_Hall '-P 1'
_space_group_name_H-M_alt 'P -1'
_symmetry_space_group_name_Hall '-P 1'
_symmetry_space_group_name_H-M 'P -1'
_atom_sites_solution_hydrogens geom
_audit_creation_method SHELXL-2014
_cell_angle_alpha 106.463(3)
_cell_angle_beta 101.692(3)
_cell_angle_gamma 96.436(3)
_cell_formula_units_Z 1
_cell_length_a 9.6240(3)
_cell_length_b 12.9847(4)
_cell_length_c 13.0914(5)
_cell_measurement_reflns_used 21978
_cell_measurement_temperature 170(2)
_cell_measurement_theta_max 27.00
_cell_measurement_theta_min 1.66
_cell_volume 1511.10(10)
_computing_cell_refinement 'X-Area (STOE & CIE, 2008'
_computing_data_collection 'X-Area (STOE & CIE, 2008'
_computing_data_reduction 'X-Area (STOE & CIE, 2008'
_computing_structure_refinement 'SHELXL-2014 (Sheldrick, 2014)'
_computing_structure_solution 'SHELXS-97 (Sheldrick, 2008)'
_diffrn_ambient_temperature 170(2)
_diffrn_measured_fraction_theta_full 0.998
_diffrn_measured_fraction_theta_max 0.999
_diffrn_measurement_device_type 'IPDS-2 (STOE & CIE)'
_diffrn_measurement_method 'Omega scans'
_diffrn_radiation_type MoK\a
_diffrn_radiation_wavelength 0.71073
_diffrn_reflns_av_R_equivalents 0.0367
_diffrn_reflns_av_unetI/netI 0.0282
_diffrn_reflns_laue_measured_fraction_full 0.998
_diffrn_reflns_laue_measured_fraction_max 0.999
_diffrn_reflns_limit_h_max 12
_diffrn_reflns_limit_h_min -11
_diffrn_reflns_limit_k_max 16
_diffrn_reflns_limit_k_min -16
_diffrn_reflns_limit_l_max 16
_diffrn_reflns_limit_l_min -16
_diffrn_reflns_number 21978
_diffrn_reflns_point_group_measured_fraction_full 0.998
_diffrn_reflns_point_group_measured_fraction_max 0.999
_diffrn_reflns_theta_full 25.242
_diffrn_reflns_theta_max 27.003
_diffrn_reflns_theta_min 1.663
_exptl_absorpt_coefficient_mu 0.436
_exptl_absorpt_correction_type none
_exptl_crystal_colour colorless
_exptl_crystal_density_diffrn 1.568
_exptl_crystal_description block
_exptl_crystal_F_000 718
_exptl_crystal_size_max 0.3
_exptl_crystal_size_mid 0.3
_exptl_crystal_size_min 0.2
_platon_squeeze_details
;
;
_refine_diff_density_max 0.303
_refine_diff_density_min -0.521
_refine_diff_density_rms 0.052
_refine_ls_extinction_method none
_refine_ls_goodness_of_fit_ref 1.052
_refine_ls_hydrogen_treatment constr
_refine_ls_matrix_type full
_refine_ls_number_parameters 367
_refine_ls_number_reflns 6599
_refine_ls_number_restraints 0
_refine_ls_restrained_S_all 1.052
_refine_ls_R_factor_all 0.0403
_refine_ls_R_factor_gt 0.0361
_refine_ls_shift/su_max 0.001
_refine_ls_shift/su_mean 0.000
_refine_ls_structure_factor_coef Fsqd
_refine_ls_weighting_details 'w=1/[\s^2^(Fo^2^)+(0.0766P)^2^] where P=(Fo^2^+2Fc^2^)/3'
_refine_ls_weighting_scheme calc
_refine_ls_wR_factor_gt 0.1052
_refine_ls_wR_factor_ref 0.1073
_reflns_Friedel_coverage 0.000
_reflns_number_gt 5642
_reflns_number_total 6599
_reflns_threshold_expression 'I > 2\s(I)'
_cod_data_source_file ic5b01756_si_002.cif
_cod_data_source_block herges100_(1*2Py)
_cod_depositor_comments 'Adding full bibliography for 4344148--4344152.cif.'
_cod_original_cell_volume 1511.10(9)
_cod_database_code 4344149
_shelx_space_group_comment
;
The symmetry employed for this shelxl refinement is uniquely defined
by the following loop, which should always be used as a source of
symmetry information in preference to the above space-group names.
They are only intended as comments.
;
_shelxl_version_number 2014-3

loop_
_space_group_symop_operation_xyz
'x, y, z'
'-x, -y, -z'

loop_
_atom_site_label
_atom_site_type_symbol
_atom_site_fract_x
_atom_site_fract_y
_atom_site_fract_z
_atom_site_U_iso_or_equiv
_atom_site_adp_type
_atom_site_occupancy
_atom_site_site_symmetry_order
_atom_site_calc_flag
_atom_site_refinement_flags_posn
_atom_site_refinement_flags_adp
_atom_site_refinement_flags_occupancy
Ni1 Ni 0.5000 0.5000 0.5000 0.02714(9) Uani 1 2 d S . P
N1 N 0.57177(13) 0.36528(9) 0.52900(9) 0.0295(2) Uani 1 1 d . . .
C1 C 0.56891(17) 0.26890(11) 0.45220(11) 0.0312(3) Uani 1 1 d . . .
C2 C 0.63204(18) 0.19491(12) 0.50481(12) 0.0363(3) Uani 1 1 d . . .
H2 H 0.6437 0.1228 0.4695 0.044 Uiso 1 1 calc R U .
C3 C 0.67105(18) 0.24861(12) 0.61398(12) 0.0355(3) Uani 1 1 d . . .
H3 H 0.7148 0.2212 0.6703 0.043 Uiso 1 1 calc R U .
C4 C 0.63335(16) 0.35591(11) 0.62863(11) 0.0304(3) Uani 1 1 d . . .
C5 C 0.65610(16) 0.43818(11) 0.73003(11) 0.0301(3) Uani 1 1 d . . .
C6 C 0.62432(16) 0.54309(11) 0.74554(11) 0.0301(3) Uani 1 1 d . . .
C7 C 0.65761(17) 0.62857(12) 0.85064(12) 0.0344(3) Uani 1 1 d . . .
H7 H 0.7026 0.6229 0.9200 0.041 Uiso 1 1 calc R U .
C8 C 0.61283(17) 0.71742(12) 0.83140(11) 0.0338(3) Uani 1 1 d . . .
H8 H 0.6212 0.7866 0.8844 0.041 Uiso 1 1 calc R U .
C9 C 0.54945(16) 0.68725(11) 0.71448(11) 0.0304(3) Uani 1 1 d . . .
C10 C 0.48815(17) 0.75651(11) 0.66105(12) 0.0313(3) Uani 1 1 d . . .
N2 N 0.55920(13) 0.58135(9) 0.66454(9) 0.0293(2) Uani 1 1 d . . .
C11 C 0.72363(16) 0.41220(11) 0.83109(11) 0.0314(3) Uani 1 1 d . . .
C12 C 0.86446(17) 0.39412(12) 0.85137(12) 0.0339(3) Uani 1 1 d . . .
C13 C 0.92916(18) 0.37252(13) 0.94507(13) 0.0381(3) Uani 1 1 d . . .
C14 C 0.8545(2) 0.37069(13) 1.02396(12) 0.0397(4) Uani 1 1 d . . .
C15 C 0.71522(19) 0.38919(13) 1.00775(12) 0.0386(3) Uani 1 1 d . . .
C16 C 0.65070(17) 0.40730(12) 0.91151(12) 0.0341(3) Uani 1 1 d . . .
F11 F 0.94432(10) 0.39967(9) 0.77973(8) 0.0442(2) Uani 1 1 d . . .
F12 F 1.06543(11) 0.35552(9) 0.96032(9) 0.0513(3) Uani 1 1 d . . .
F13 F 0.91805(14) 0.35260(9) 1.11657(8) 0.0559(3) Uani 1 1 d . . .
F14 F 0.64262(13) 0.38789(9) 1.08433(8) 0.0517(3) Uani 1 1 d . . .
F15 F 0.51300(11) 0.42090(8) 0.89711(8) 0.0431(2) Uani 1 1 d . . .
C21 C 0.48511(18) 0.86790(12) 0.73273(12) 0.0338(3) Uani 1 1 d . . .
C22 C 0.38930(19) 0.88558(13) 0.79939(13) 0.0395(3) Uani 1 1 d . . .
C23 C 0.3913(2) 0.98732(15) 0.87083(14) 0.0472(4) Uani 1 1 d . . .
C24 C 0.4904(2) 1.07475(13) 0.87595(14) 0.0481(4) Uani 1 1 d . . .
C25 C 0.5861(2) 1.06088(13) 0.81107(14) 0.0468(4) Uani 1 1 d . . .
C26 C 0.5823(2) 0.95823(13) 0.74026(13) 0.0399(4) Uani 1 1 d . . .
F21 F 0.29197(13) 0.80141(9) 0.79630(10) 0.0576(3) Uani 1 1 d . . .
F22 F 0.29897(15) 1.00102(11) 0.93579(11) 0.0700(4) Uani 1 1 d . . .
F23 F 0.49349(17) 1.17361(9) 0.94544(10) 0.0692(4) Uani 1 1 d . . .
F24 F 0.68376(17) 1.14636(9) 0.81796(10) 0.0697(4) Uani 1 1 d . . .
F25 F 0.67754(14) 0.94758(9) 0.67785(9) 0.0575(3) Uani 1 1 d . . .
N31 N 0.71782(14) 0.56195(11) 0.48579(11) 0.0365(3) Uani 1 1 d . . .
C31 C 0.7719(2) 0.50795(16) 0.40345(15) 0.0487(4) Uani 1 1 d . . .
H31 H 0.7147 0.4426 0.3515 0.058 Uiso 1 1 calc R U .
C32 C 0.9061(2) 0.5427(2) 0.39066(19) 0.0619(5) Uani 1 1 d . . .
H32 H 0.9405 0.5013 0.3317 0.074 Uiso 1 1 calc R U .
C33 C 0.9895(3) 0.6376(2) 0.4638(2) 0.0713(6) Uani 1 1 d . . .
H33 H 1.0818 0.6640 0.4563 0.086 Uiso 1 1 calc R U .
C34 C 0.9363(3) 0.6924(2) 0.5470(2) 0.0795(8) Uani 1 1 d . . .
H34 H 0.9918 0.7581 0.5996 0.095 Uiso 1 1 calc R U .
C35 C 0.8008(2) 0.65282(18) 0.55573(19) 0.0621(5) Uani 1 1 d . . .
H35 H 0.7658 0.6930 0.6150 0.074 Uiso 1 1 calc R U .

loop_
_atom_site_aniso_label
_atom_site_aniso_U_11
_atom_site_aniso_U_22
_atom_site_aniso_U_33
_atom_site_aniso_U_23
_atom_site_aniso_U_13
_atom_site_aniso_U_12
Ni1 0.03241(15) 0.02432(13) 0.02308(13) 0.00443(9) 0.00669(9) 0.00674(10)
N1 0.0362(6) 0.0257(5) 0.0249(5) 0.0050(4) 0.0071(5) 0.0075(5)
C1 0.0374(8) 0.0267(6) 0.0286(6) 0.0053(5) 0.0091(6) 0.0088(6)
C2 0.0481(9) 0.0284(7) 0.0318(7) 0.0068(6) 0.0097(6) 0.0122(6)
C3 0.0453(9) 0.0302(7) 0.0313(7) 0.0094(6) 0.0079(6) 0.0116(6)
C4 0.0351(8) 0.0287(7) 0.0275(6) 0.0084(5) 0.0076(5) 0.0075(6)
C5 0.0335(7) 0.0295(7) 0.0266(6) 0.0073(5) 0.0078(5) 0.0065(6)
C6 0.0323(7) 0.0298(7) 0.0267(6) 0.0068(5) 0.0063(5) 0.0065(6)
C7 0.0390(8) 0.0340(7) 0.0261(6) 0.0051(6) 0.0043(6) 0.0085(6)
C8 0.0408(8) 0.0301(7) 0.0259(6) 0.0025(5) 0.0071(6) 0.0066(6)
C9 0.0350(8) 0.0277(7) 0.0257(6) 0.0039(5) 0.0075(5) 0.0064(6)
C10 0.0373(8) 0.0275(6) 0.0279(6) 0.0048(5) 0.0102(6) 0.0077(6)
N2 0.0346(6) 0.0268(5) 0.0236(5) 0.0034(4) 0.0058(5) 0.0076(5)
C11 0.0373(8) 0.0275(6) 0.0270(6) 0.0052(5) 0.0057(6) 0.0090(6)
C12 0.0377(8) 0.0308(7) 0.0317(7) 0.0072(6) 0.0088(6) 0.0073(6)
C13 0.0382(8) 0.0325(7) 0.0382(8) 0.0071(6) 0.0012(6) 0.0098(6)
C14 0.0539(10) 0.0332(7) 0.0287(7) 0.0094(6) 0.0020(6) 0.0107(7)
C15 0.0527(10) 0.0343(7) 0.0294(7) 0.0093(6) 0.0123(7) 0.0081(7)
C16 0.0387(8) 0.0315(7) 0.0303(7) 0.0062(6) 0.0082(6) 0.0084(6)
F11 0.0401(5) 0.0537(6) 0.0424(5) 0.0152(4) 0.0158(4) 0.0127(4)
F12 0.0407(6) 0.0550(6) 0.0533(6) 0.0137(5) -0.0001(4) 0.0188(5)
F13 0.0765(8) 0.0555(6) 0.0341(5) 0.0184(5) -0.0003(5) 0.0201(6)
F14 0.0710(7) 0.0557(6) 0.0377(5) 0.0188(5) 0.0258(5) 0.0157(5)
F15 0.0399(5) 0.0518(5) 0.0403(5) 0.0131(4) 0.0147(4) 0.0146(4)
C21 0.0442(9) 0.0295(7) 0.0269(6) 0.0059(5) 0.0087(6) 0.0114(6)
C22 0.0425(9) 0.0345(8) 0.0388(8) 0.0059(6) 0.0112(7) 0.0084(7)
C23 0.0556(11) 0.0468(9) 0.0397(8) 0.0046(7) 0.0197(8) 0.0211(8)
C24 0.0751(13) 0.0305(8) 0.0338(8) 0.0004(6) 0.0125(8) 0.0169(8)
C25 0.0746(13) 0.0265(7) 0.0356(8) 0.0065(6) 0.0138(8) 0.0023(7)
C26 0.0576(10) 0.0322(7) 0.0309(7) 0.0073(6) 0.0169(7) 0.0085(7)
F21 0.0531(7) 0.0485(6) 0.0672(7) 0.0048(5) 0.0291(6) 0.0018(5)
F22 0.0739(9) 0.0688(8) 0.0667(8) -0.0002(6) 0.0411(7) 0.0234(7)
F23 0.1133(11) 0.0348(5) 0.0521(6) -0.0053(5) 0.0277(7) 0.0201(6)
F24 0.1148(11) 0.0315(5) 0.0559(7) 0.0049(5) 0.0316(7) -0.0106(6)
F25 0.0772(8) 0.0449(6) 0.0496(6) 0.0046(5) 0.0364(6) -0.0034(5)
N31 0.0357(7) 0.0359(6) 0.0387(7) 0.0115(5) 0.0119(5) 0.0056(5)
C31 0.0466(10) 0.0516(10) 0.0458(9) 0.0092(8) 0.0185(8) 0.0040(8)
C32 0.0556(12) 0.0714(13) 0.0621(12) 0.0177(11) 0.0296(10) 0.0058(10)
C33 0.0519(13) 0.0805(16) 0.0825(16) 0.0236(13) 0.0306(12) -0.0041(11)
C34 0.0581(14) 0.0731(15) 0.0873(17) 0.0000(13) 0.0266(13) -0.0195(12)
C35 0.0545(12) 0.0572(12) 0.0609(12) -0.0034(9) 0.0250(10) -0.0073(9)

loop_
_atom_type_symbol
_atom_type_description
_atom_type_scat_dispersion_real
_atom_type_scat_dispersion_imag
_atom_type_scat_source
C C 0.0033 0.0016 'International Tables Vol C Tables 4.2.6.8 and 6.1.1.4'
H H 0.0000 0.0000 'International Tables Vol C Tables 4.2.6.8 and 6.1.1.4'
N N 0.0061 0.0033 'International Tables Vol C Tables 4.2.6.8 and 6.1.1.4'
F F 0.0171 0.0103 'International Tables Vol C Tables 4.2.6.8 and 6.1.1.4'
Ni Ni 0.3393 1.1124 'International Tables Vol C Tables 4.2.6.8 and 6.1.1.4'

loop_
_geom_angle_atom_site_label_1
_geom_angle_atom_site_label_2
_geom_angle_atom_site_label_3
_geom_angle
_geom_angle_site_symmetry_1
_geom_angle_site_symmetry_3
N2 Ni1 N2 180.00(10) . 2_666
N2 Ni1 N1 89.97(5) . .
N2 Ni1 N1 90.03(5) 2_666 .
N2 Ni1 N1 90.03(5) . 2_666
N2 Ni1 N1 89.97(5) 2_666 2_666
N1 Ni1 N1 180.0 . 2_666
N2 Ni1 N31 89.81(5) . .
N2 Ni1 N31 90.19(5) 2_666 .
N1 Ni1 N31 89.94(5) . .
N1 Ni1 N31 90.06(5) 2_666 .
N2 Ni1 N31 90.19(5) . 2_666
N2 Ni1 N31 89.81(5) 2_666 2_666
N1 Ni1 N31 90.06(5) . 2_666
N1 Ni1 N31 89.94(5) 2_666 2_666
N31 Ni1 N31 180.0 . 2_666
C1 N1 C4 106.84(11) . .
C1 N1 Ni1 126.46(9) . .
C4 N1 Ni1 126.70(9) . .
N1 C1 C10 125.35(13) . 2_666
N1 C1 C2 109.99(12) . .
C10 C1 C2 124.65(13) 2_666 .
C3 C2 C1 106.59(13) . .
C2 C3 C4 106.84(12) . .
N1 C4 C5 124.88(12) . .
N1 C4 C3 109.74(12) . .
C5 C4 C3 125.38(13) . .
C6 C5 C4 126.19(13) . .
C6 C5 C11 116.61(12) . .
C4 C5 C11 117.19(12) . .
N2 C6 C5 125.47(13) . .
N2 C6 C7 109.62(12) . .
C5 C6 C7 124.90(13) . .
C8 C7 C6 107.10(12) . .
C7 C8 C9 106.82(13) . .
N2 C9 C10 125.33(13) . .
N2 C9 C8 109.81(12) . .
C10 C9 C8 124.85(13) . .
C9 C10 C1 126.17(13) . 2_666
C9 C10 C21 116.05(12) . .
C1 C10 C21 117.78(12) 2_666 .
C6 N2 C9 106.64(11) . .
C6 N2 Ni1 126.71(9) . .
C9 N2 Ni1 126.54(9) . .
C12 C11 C16 115.90(13) . .
C12 C11 C5 121.83(13) . .
C16 C11 C5 122.25(13) . .
F11 C12 C13 117.28(14) . .
F11 C12 C11 120.17(13) . .
C13 C12 C11 122.53(14) . .
F12 C13 C14 120.12(14) . .
F12 C13 C12 120.00(15) . .
C14 C13 C12 119.87(15) . .
F13 C14 C15 120.27(15) . .
F13 C14 C13 120.18(15) . .
C15 C14 C13 119.55(14) . .
F14 C15 C14 119.71(14) . .
F14 C15 C16 120.63(15) . .
C14 C15 C16 119.65(14) . .
F15 C16 C15 117.77(14) . .
F15 C16 C11 119.79(13) . .
C15 C16 C11 122.44(15) . .
C26 C21 C22 116.42(14) . .
C26 C21 C10 121.72(14) . .
C22 C21 C10 121.79(14) . .
F21 C22 C23 118.18(15) . .
F21 C22 C21 119.58(14) . .
C23 C22 C21 122.24(16) . .
F22 C23 C24 120.05(16) . .
F22 C23 C22 120.65(18) . .
C24 C23 C22 119.29(16) . .
F23 C24 C25 120.06(17) . .
F23 C24 C23 119.66(17) . .
C25 C24 C23 120.27(15) . .
F24 C25 C24 119.75(15) . .
F24 C25 C26 120.82(17) . .
C24 C25 C26 119.42(16) . .
F25 C26 C21 119.81(14) . .
F25 C26 C25 117.85(15) . .
C21 C26 C25 122.34(16) . .
C35 N31 C31 116.21(16) . .
C35 N31 Ni1 122.95(12) . .
C31 N31 Ni1 120.84(12) . .
N31 C31 C32 123.24(19) . .
C33 C32 C31 119.3(2) . .
C34 C33 C32 117.9(2) . .
C33 C34 C35 120.0(2) . .
N31 C35 C34 123.3(2) . .

loop_
_geom_bond_atom_site_label_1
_geom_bond_atom_site_label_2
_geom_bond_distance
_geom_bond_site_symmetry_2
Ni1 N2 2.0392(11) .
Ni1 N2 2.0392(11) 2_666
Ni1 N1 2.0548(11) .
Ni1 N1 2.0548(11) 2_666
Ni1 N31 2.2228(13) .
Ni1 N31 2.2229(13) 2_666
N1 C1 1.3586(18) .
N1 C4 1.3638(17) .
C1 C10 1.400(2) 2_666
C1 C2 1.4502(19) .
C2 C3 1.352(2) .
C3 C4 1.4489(19) .
C4 C5 1.4062(19) .
C5 C6 1.3972(19) .
C5 C11 1.4967(19) .
C6 N2 1.3650(17) .
C6 C7 1.4504(19) .
C7 C8 1.346(2) .
C8 C9 1.4480(19) .
C9 N2 1.3680(18) .
C9 C10 1.398(2) .
C10 C1 1.400(2) 2_666
C10 C21 1.4915(19) .
C11 C12 1.387(2) .
C11 C16 1.390(2) .
C12 F11 1.3392(17) .
C12 C13 1.377(2) .
C13 F12 1.3387(19) .
C13 C14 1.376(2) .
C14 F13 1.3388(17) .
C14 C15 1.373(2) .
C15 F14 1.3358(18) .
C15 C16 1.383(2) .
C16 F15 1.3391(19) .
C21 C26 1.383(2) .
C21 C22 1.387(2) .
C22 F21 1.343(2) .
C22 C23 1.381(2) .
C23 F22 1.341(2) .
C23 C24 1.376(3) .
C24 F23 1.3398(18) .
C24 C25 1.368(3) .
C25 F24 1.341(2) .
C25 C26 1.383(2) .
C26 F25 1.3397(19) .
N31 C35 1.322(2) .
N31 C31 1.343(2) .
C31 C32 1.379(3) .
C32 C33 1.370(3) .
C33 C34 1.350(4) .
C34 C35 1.386(3) .

loop_
_platon_squeeze_void_nr
_platon_squeeze_void_average_x
_platon_squeeze_void_average_y
_platon_squeeze_void_average_z
_platon_squeeze_void_volume
_platon_squeeze_void_count_electrons
1 0.500 0.500 0.911 451.9 119.2
